data_4023010
loop_
_publ_author_name
'Michel (Massoud S.) Stephan'
'Damjan \<Sterk'
'Barbara Modec'
'Barbara Mohar'

_publ_section_title
;
 Study of the Reaction of Bulky Aryllithium Reagents with
 3,4-Dimethyl-2,5-diphenyl-1,3,2-oxazaphospholidine-2-borane
 Derived from Ephedrine
;
_journal_name_full 'Journal of Organic Chemistry'
_journal_page_first 8010
_journal_page_last 8018
_journal_paper_doi 10.1021/jo7014505
_journal_volume 72
_journal_year 2007
_chemical_absolute_configuration rmad
_chemical_formula_sum 'C44 H56 B2 Fe N2 O2 P2'
_chemical_formula_weight 784.32
_chemical_name_systematic
;
 ?
;
_space_group_IT_number 19
_symmetry_cell_setting orthorhombic
_symmetry_space_group_name_Hall 'P 2ac 2ab'
_symmetry_space_group_name_H-M 'P 21 21 21'
_atom_sites_solution_hydrogens geom
_atom_sites_solution_primary direct
_atom_sites_solution_secondary difmap
_audit_creation_method SHELXL-97
_cell_angle_alpha 90.00
_cell_angle_beta 90.00
_cell_angle_gamma 90.00
_cell_formula_units_Z 4
_cell_length_a 9.28400(10)
_cell_length_b 19.3628(2)
_cell_length_c 24.2448(3)
_cell_measurement_temperature 293(2)
_cell_volume 4358.35(8)
_computing_cell_refinement 'Denzo-SMN (Otwinowski & Minor, 1997)'
_computing_data_collection 'Denzo-SMN (Otwinowski & Minor, 1997)'
_computing_data_reduction 'Denzo-SMN (Otwinowski & Minor, 1997)'
_computing_structure_refinement 'SHELXL-97 (Sheldrick, 1997)'
_computing_structure_solution 'SHELXS-97 (Sheldrick, 1990)'
_diffrn_ambient_temperature 293(2)
_diffrn_measured_fraction_theta_full 0.997
_diffrn_measured_fraction_theta_max 0.997
_diffrn_measurement_device_type 'Nonius Kappa CCD diffractometer'
_diffrn_radiation_monochromator graphite
_diffrn_radiation_source 'fine-focus sealed tube'
_diffrn_radiation_type MoK\a
_diffrn_radiation_wavelength 0.71073
_diffrn_reflns_av_R_equivalents 0.052
_diffrn_reflns_av_sigmaI/netI 0.0398
_diffrn_reflns_limit_h_max 12
_diffrn_reflns_limit_h_min -12
_diffrn_reflns_limit_k_max 25
_diffrn_reflns_limit_k_min -25
_diffrn_reflns_limit_l_max 31
_diffrn_reflns_limit_l_min -31
_diffrn_reflns_number 39917
_diffrn_reflns_theta_full 27.49
_diffrn_reflns_theta_max 27.49
_diffrn_reflns_theta_min 2.76
_exptl_absorpt_coefficient_mu 0.456
_exptl_absorpt_correction_type multi-scan
_exptl_absorpt_process_details
;
HKL SCALEPACK (Otwinowski & Minor, 1997)
;
_exptl_crystal_colour orange
_exptl_crystal_density_diffrn 1.195
_exptl_crystal_density_method 'not measured'
_exptl_crystal_description block
_exptl_crystal_F_000 1664
_exptl_crystal_size_max 0.35
_exptl_crystal_size_mid 0.20
_exptl_crystal_size_min 0.12
_refine_diff_density_max 0.308
_refine_diff_density_min -0.344
_refine_diff_density_rms 0.116
_refine_ls_abs_structure_details 'Flack H D (1983), Acta Cryst. A39, 876-881'
_refine_ls_abs_structure_Flack -0.007(13)
_refine_ls_extinction_method none
_refine_ls_goodness_of_fit_ref 1.064
_refine_ls_hydrogen_treatment constr
_refine_ls_matrix_type full
_refine_ls_number_parameters 478
_refine_ls_number_reflns 9953
_refine_ls_number_restraints 0
_refine_ls_restrained_S_all 1.064
_refine_ls_R_factor_all 0.0586
_refine_ls_R_factor_gt 0.0415
_refine_ls_shift/su_max 0.001
_refine_ls_shift/su_mean 0.000
_refine_ls_structure_factor_coef Fsqd
_refine_ls_weighting_details 'calc w=1/[\s^2^(Fo^2^)+(0.0498P)^2^+0.7669P] where P=(Fo^2^+2Fc^2^)/3'
_refine_ls_weighting_scheme calc
_refine_ls_wR_factor_gt 0.0925
_refine_ls_wR_factor_ref 0.1010
_reflns_number_gt 8253
_reflns_number_total 9953
_reflns_threshold_expression >2sigma(I)
_cod_data_source_file jo7014505-File002.cif
_cod_data_source_block 2fa
_cod_database_code 4023010

loop_
_symmetry_equiv_pos_as_xyz
'x, y, z'
'-x+1/2, -y, z+1/2'
'x+1/2, -y+1/2, -z'
'-x, y+1/2, -z+1/2'

loop_
_atom_site_label
_atom_site_type_symbol
_atom_site_fract_x
_atom_site_fract_y
_atom_site_fract_z
_atom_site_U_iso_or_equiv
_atom_site_adp_type
_atom_site_occupancy
_atom_site_symmetry_multiplicity
_atom_site_calc_flag
_atom_site_refinement_flags
Fe1 Fe 0.13115(4) 0.341086(17) 0.896409(13) 0.03872(9) Uani 1 1 d .
P1 P -0.05111(7) 0.50031(3) 0.85991(2) 0.03888(14) Uani 1 1 d .
P2 P 0.07315(6) 0.16027(3) 0.90575(2) 0.03358(12) Uani 1 1 d .
B1 B 0.0901(4) 0.54117(18) 0.81307(13) 0.0585(9) Uani 1 1 d .
H1A H 0.0483 0.5796 0.7938 0.088 Uiso 1 1 calc R
H1B H 0.1234 0.5075 0.7869 0.088 Uiso 1 1 calc R
H1C H 0.1698 0.5570 0.8349 0.088 Uiso 1 1 calc R
B2 B 0.0876(3) 0.15674(16) 0.98473(10) 0.0441(6) Uani 1 1 d .
H2A H 0.0538 0.1128 0.9976 0.066 Uiso 1 1 calc R
H2B H 0.0300 0.1928 1.0005 0.066 Uiso 1 1 calc R
H2C H 0.1863 0.1629 0.9955 0.066 Uiso 1 1 calc R
O1 O -0.0799(3) 0.73865(11) 0.93243(11) 0.0896(8) Uani 1 1 d .
O2 O 0.2425(3) -0.08001(9) 0.92089(8) 0.0656(6) Uani 1 1 d .
N1 N -0.1320(2) 0.55552(10) 0.90263(8) 0.0455(5) Uani 1 1 d .
N2 N 0.1553(2) 0.09530(10) 0.87370(8) 0.0397(5) Uani 1 1 d .
C1 C -0.1660(4) 0.67818(14) 0.92953(12) 0.0610(8) Uani 1 1 d .
H1 H -0.2088 0.6700 0.9659 0.073 Uiso 1 1 calc R
C1N C -0.2294(4) 0.52599(15) 0.94472(12) 0.0645(8) Uani 1 1 d .
H1N1 H -0.1737 0.5091 0.9752 0.097 Uiso 1 1 calc R
H1N2 H -0.2834 0.4886 0.9288 0.097 Uiso 1 1 calc R
H1N3 H -0.2945 0.5611 0.9574 0.097 Uiso 1 1 calc R
C1O C -0.1520(7) 0.79447(18) 0.95906(19) 0.1216(19) Uani 1 1 d .
H1O1 H -0.2187 0.8154 0.9338 0.182 Uiso 1 1 calc R
H1O2 H -0.0825 0.8282 0.9707 0.182 Uiso 1 1 calc R
H1O3 H -0.2033 0.7774 0.9906 0.182 Uiso 1 1 calc R
C2N C 0.1910(3) 0.10046(15) 0.81500(10) 0.0526(7) Uani 1 1 d .
H2N1 H 0.2937 0.1026 0.8107 0.079 Uiso 1 1 calc R
H2N2 H 0.1483 0.1415 0.7999 0.079 Uiso 1 1 calc R
H2N3 H 0.1544 0.0607 0.7959 0.079 Uiso 1 1 calc R
C2 C -0.0586(4) 0.61991(13) 0.91735(12) 0.0566(7) Uani 1 1 d .
H2 H -0.0024 0.6342 0.8851 0.068 Uiso 1 1 calc R
C2O C 0.2534(5) -0.14763(15) 0.89920(15) 0.0874(12) Uani 1 1 d .
H2O1 H 0.1591 -0.1642 0.8897 0.131 Uiso 1 1 calc R
H2O2 H 0.2954 -0.1776 0.9263 0.131 Uiso 1 1 calc R
H2O3 H 0.3129 -0.1470 0.8668 0.131 Uiso 1 1 calc R
C3 C 0.0466(5) 0.61198(19) 0.96492(17) 0.0949(13) Uani 1 1 d .
H3A H -0.0035 0.5949 0.9967 0.142 Uiso 1 1 calc R
H3B H 0.0887 0.6560 0.9733 0.142 Uiso 1 1 calc R
H3C H 0.1212 0.5801 0.9547 0.142 Uiso 1 1 calc R
C4 C 0.1783(3) -0.03112(13) 0.88434(11) 0.0477(6) Uani 1 1 d .
H4 H 0.2174 -0.0385 0.8473 0.057 Uiso 1 1 calc R
C5 C 0.2268(3) 0.04002(12) 0.90465(10) 0.0431(5) Uani 1 1 d .
H5 H 0.1952 0.0442 0.9431 0.052 Uiso 1 1 calc R
C6 C 0.3903(3) 0.04730(17) 0.90463(14) 0.0645(8) Uani 1 1 d .
H6A H 0.4267 0.0381 0.8683 0.097 Uiso 1 1 calc R
H6B H 0.4312 0.0150 0.9303 0.097 Uiso 1 1 calc R
H6C H 0.4160 0.0934 0.9153 0.097 Uiso 1 1 calc R
C11 C -0.2865(4) 0.68540(14) 0.88773(12) 0.0569(7) Uani 1 1 d .
C12 C -0.4271(4) 0.67291(19) 0.90158(15) 0.0821(10) Uani 1 1 d .
H12 H -0.4492 0.6592 0.9374 0.099 Uiso 1 1 calc R
C13 C -0.5375(5) 0.6803(3) 0.8633(2) 0.1049(14) Uani 1 1 d .
H13 H -0.6321 0.6705 0.8731 0.126 Uiso 1 1 calc R
C14 C -0.5055(7) 0.7020(2) 0.8114(2) 0.1074(16) Uani 1 1 d .
H14 H -0.5785 0.7073 0.7855 0.129 Uiso 1 1 calc R
C15 C -0.3654(7) 0.7163(2) 0.79733(16) 0.0965(14) Uani 1 1 d .
H15 H -0.3445 0.7319 0.7620 0.116 Uiso 1 1 calc R
C16 C -0.2561(5) 0.70775(18) 0.83443(14) 0.0759(10) Uani 1 1 d .
H16 H -0.1616 0.7169 0.8241 0.091 Uiso 1 1 calc R
C21 C -0.2006(3) 0.46252(13) 0.82205(10) 0.0433(6) Uani 1 1 d .
C22 C -0.1941(4) 0.39649(15) 0.80100(12) 0.0617(8) Uani 1 1 d .
H22 H -0.1136 0.3693 0.8080 0.074 Uiso 1 1 calc R
C23 C -0.3056(4) 0.37000(19) 0.76952(14) 0.0773(10) Uani 1 1 d .
H23 H -0.2994 0.3253 0.7556 0.093 Uiso 1 1 calc R
C24 C -0.4237(4) 0.4088(2) 0.75885(14) 0.0770(10) Uani 1 1 d .
H24 H -0.4987 0.3907 0.7379 0.092 Uiso 1 1 calc R
C25 C -0.4322(4) 0.4747(2) 0.77903(16) 0.0829(10) Uani 1 1 d .
H25 H -0.5130 0.5015 0.7714 0.099 Uiso 1 1 calc R
C26 C -0.3220(3) 0.50181(18) 0.81051(13) 0.0667(8) Uani 1 1 d .
H26 H -0.3292 0.5466 0.8241 0.080 Uiso 1 1 calc R
C31 C -0.1107(2) 0.16470(12) 0.88062(9) 0.0370(5) Uani 1 1 d .
C32 C -0.1616(3) 0.12395(14) 0.83792(11) 0.0504(6) Uani 1 1 d .
H32 H -0.1031 0.0900 0.8226 0.060 Uiso 1 1 calc R
C33 C -0.2999(4) 0.13403(17) 0.81817(13) 0.0656(8) Uani 1 1 d .
H33 H -0.3337 0.1069 0.7893 0.079 Uiso 1 1 calc R
C34 C -0.3877(3) 0.18354(17) 0.84060(12) 0.0629(8) Uani 1 1 d .
H34 H -0.4800 0.1903 0.8266 0.075 Uiso 1 1 calc R
C35 C -0.3392(3) 0.22330(15) 0.88386(12) 0.0542(7) Uani 1 1 d .
H35 H -0.3989 0.2565 0.8995 0.065 Uiso 1 1 calc R
C36 C -0.2021(3) 0.21368(13) 0.90381(11) 0.0445(5) Uani 1 1 d .
H36 H -0.1700 0.2403 0.9333 0.053 Uiso 1 1 calc R
C41 C 0.0171(3) -0.04010(12) 0.88208(11) 0.0471(6) Uani 1 1 d .
C42 C -0.0500(4) -0.06621(19) 0.83546(13) 0.0701(9) Uani 1 1 d .
H42 H 0.0054 -0.0776 0.8048 0.084 Uiso 1 1 calc R
C43 C -0.1962(4) -0.0755(2) 0.83362(17) 0.0886(12) Uani 1 1 d .
H43 H -0.2382 -0.0942 0.8022 0.106 Uiso 1 1 calc R
C44 C -0.2803(4) -0.05789(19) 0.87697(16) 0.0770(10) Uani 1 1 d .
H44 H -0.3795 -0.0638 0.8751 0.092 Uiso 1 1 calc R
C45 C -0.2187(4) -0.03137(16) 0.92344(15) 0.0703(9) Uani 1 1 d .
H45 H -0.2760 -0.0191 0.9533 0.084 Uiso 1 1 calc R
C46 C -0.0699(4) -0.02258(14) 0.92619(12) 0.0577(7) Uani 1 1 d .
H46 H -0.0287 -0.0047 0.9581 0.069 Uiso 1 1 calc R
C51 C 0.0216(3) 0.43311(11) 0.90325(10) 0.0384(5) Uani 1 1 d .
C52 C 0.1614(3) 0.43743(13) 0.92812(11) 0.0519(7) Uani 1 1 d .
H52 H 0.2349 0.4676 0.9181 0.062 Uiso 1 1 calc R
C53 C 0.1674(4) 0.38729(15) 0.97096(12) 0.0593(8) Uani 1 1 d .
H53 H 0.2456 0.3794 0.9941 0.071 Uiso 1 1 calc R
C54 C 0.0363(3) 0.35196(14) 0.97248(10) 0.0527(7) Uani 1 1 d .
H54 H 0.0127 0.3163 0.9965 0.063 Uiso 1 1 calc R
C55 C -0.0544(3) 0.37966(12) 0.93117(10) 0.0437(6) Uani 1 1 d .
H55 H -0.1479 0.3654 0.9235 0.052 Uiso 1 1 calc R
C61 C 0.1508(3) 0.23798(12) 0.87690(10) 0.0390(5) Uani 1 1 d .
C62 C 0.2864(3) 0.26694(13) 0.89214(13) 0.0488(6) Uani 1 1 d .
H62 H 0.3440 0.2527 0.9214 0.059 Uiso 1 1 calc R
C63 C 0.3179(3) 0.32103(15) 0.85502(14) 0.0649(8) Uani 1 1 d .
H63 H 0.4009 0.3480 0.8552 0.078 Uiso 1 1 calc R
C64 C 0.2032(4) 0.32736(15) 0.81783(12) 0.0638(8) Uani 1 1 d .
H64 H 0.1962 0.3598 0.7897 0.077 Uiso 1 1 calc R
C65 C 0.0997(3) 0.27594(13) 0.83041(10) 0.0475(6) Uani 1 1 d .
H65 H 0.0137 0.2683 0.8117 0.057 Uiso 1 1 calc R

loop_
_atom_site_aniso_label
_atom_site_aniso_U_11
_atom_site_aniso_U_22
_atom_site_aniso_U_33
_atom_site_aniso_U_23
_atom_site_aniso_U_13
_atom_site_aniso_U_12
Fe1 0.03521(18) 0.03627(16) 0.04469(18) 0.00302(15) 0.00179(15) 0.00407(15)
P1 0.0414(3) 0.0362(3) 0.0390(3) 0.0052(2) 0.0004(3) 0.0018(3)
P2 0.0308(3) 0.0358(3) 0.0341(3) -0.0005(2) -0.0003(2) 0.0045(2)
B1 0.062(2) 0.0605(19) 0.0535(17) 0.0095(15) 0.0098(16) -0.0096(16)
B2 0.0506(17) 0.0476(15) 0.0341(12) -0.0035(12) 0.0012(11) 0.0049(14)
O1 0.110(2) 0.0458(12) 0.113(2) -0.0169(12) -0.0218(17) 0.0072(13)
O2 0.0946(17) 0.0439(10) 0.0585(11) -0.0026(9) -0.0136(11) 0.0284(11)
N1 0.0554(13) 0.0369(10) 0.0443(10) 0.0055(9) 0.0036(11) 0.0074(9)
N2 0.0447(13) 0.0391(10) 0.0353(10) -0.0001(8) 0.0014(9) 0.0106(9)
C1 0.078(2) 0.0444(15) 0.0604(16) -0.0030(12) -0.0040(15) 0.0115(14)
C1N 0.084(2) 0.0539(16) 0.0554(16) 0.0121(13) 0.0250(17) 0.0131(16)
C1O 0.196(6) 0.0486(19) 0.120(3) -0.029(2) -0.026(4) 0.029(3)
C2N 0.0608(18) 0.0560(16) 0.0408(13) -0.0014(12) 0.0062(13) 0.0133(13)
C2 0.068(2) 0.0428(14) 0.0586(16) -0.0018(12) -0.0103(15) 0.0075(14)
C2O 0.131(3) 0.0490(17) 0.082(2) -0.0056(17) -0.014(2) 0.0349(19)
C3 0.103(3) 0.074(2) 0.108(3) -0.028(2) -0.051(3) 0.025(2)
C4 0.0598(17) 0.0407(13) 0.0425(13) -0.0022(10) 0.0003(12) 0.0156(12)
C5 0.0440(14) 0.0424(13) 0.0428(13) -0.0014(11) 0.0003(11) 0.0115(10)
C6 0.0450(16) 0.0703(19) 0.0781(19) 0.0000(16) -0.0015(15) 0.0137(14)
C11 0.076(2) 0.0432(14) 0.0521(16) -0.0017(12) -0.0011(15) 0.0188(14)
C12 0.084(3) 0.089(2) 0.073(2) 0.0097(19) 0.007(2) 0.025(2)
C13 0.076(3) 0.121(4) 0.118(4) 0.004(3) -0.006(3) 0.027(3)
C14 0.128(5) 0.101(3) 0.094(3) -0.012(3) -0.040(3) 0.043(3)
C15 0.137(4) 0.088(3) 0.064(2) 0.0146(19) -0.012(3) 0.034(3)
C16 0.091(3) 0.072(2) 0.065(2) 0.0119(17) 0.004(2) 0.0170(19)
C21 0.0424(14) 0.0485(14) 0.0392(12) 0.0085(10) -0.0026(11) -0.0014(11)
C22 0.0606(19) 0.0556(17) 0.0689(18) -0.0054(14) -0.0183(16) 0.0020(14)
C23 0.083(3) 0.076(2) 0.072(2) -0.0088(17) -0.022(2) -0.016(2)
C24 0.058(2) 0.105(3) 0.068(2) 0.0136(19) -0.0159(17) -0.020(2)
C25 0.053(2) 0.104(3) 0.092(3) 0.015(2) -0.0219(19) 0.007(2)
C26 0.0566(19) 0.0671(18) 0.076(2) 0.0113(16) -0.0157(16) 0.0074(16)
C31 0.0315(11) 0.0408(12) 0.0386(11) 0.0022(10) -0.0009(9) -0.0004(10)
C32 0.0469(16) 0.0520(15) 0.0522(14) -0.0076(12) -0.0069(12) 0.0046(12)
C33 0.0558(19) 0.072(2) 0.0686(19) -0.0124(16) -0.0219(16) -0.0021(16)
C34 0.0375(15) 0.082(2) 0.0689(18) 0.0093(16) -0.0147(14) 0.0033(15)
C35 0.0368(15) 0.0651(17) 0.0605(16) -0.0003(14) 0.0021(12) 0.0081(13)
C36 0.0314(12) 0.0521(14) 0.0500(14) -0.0034(12) 0.0026(11) 0.0014(10)
C41 0.0607(17) 0.0349(12) 0.0456(14) -0.0025(10) 0.0055(12) 0.0070(12)
C42 0.065(2) 0.089(2) 0.0561(17) -0.0176(16) 0.0065(16) 0.0051(19)
C43 0.064(2) 0.123(3) 0.079(2) -0.032(2) -0.007(2) -0.001(2)
C44 0.059(2) 0.077(2) 0.095(3) -0.0122(19) 0.0055(19) -0.0046(18)
C45 0.072(2) 0.0563(18) 0.083(2) -0.0058(16) 0.0342(19) -0.0047(16)
C46 0.074(2) 0.0472(15) 0.0517(15) -0.0040(12) 0.0168(15) -0.0070(15)
C51 0.0400(13) 0.0343(11) 0.0410(12) 0.0001(10) -0.0013(11) 0.0052(9)
C52 0.0520(17) 0.0378(13) 0.0658(17) -0.0051(12) -0.0131(13) 0.0022(12)
C53 0.070(2) 0.0541(16) 0.0532(16) -0.0041(13) -0.0203(14) 0.0189(15)
C54 0.073(2) 0.0456(14) 0.0401(13) 0.0035(11) 0.0070(13) 0.0155(14)
C55 0.0473(15) 0.0389(12) 0.0450(13) 0.0015(10) 0.0093(12) 0.0067(11)
C61 0.0350(14) 0.0382(12) 0.0438(12) 0.0008(9) 0.0067(11) 0.0085(10)
C62 0.0293(13) 0.0442(13) 0.0729(18) 0.0022(13) 0.0037(13) 0.0075(10)
C63 0.0492(17) 0.0532(16) 0.092(2) 0.0028(15) 0.0291(17) -0.0006(13)
C64 0.081(2) 0.0538(17) 0.0566(16) 0.0124(13) 0.0323(16) 0.0108(16)
C65 0.0576(17) 0.0460(13) 0.0387(12) 0.0010(10) 0.0058(12) 0.0100(12)

loop_
_atom_type_symbol
_atom_type_description
_atom_type_scat_dispersion_real
_atom_type_scat_dispersion_imag
_atom_type_scat_source
C C 0.0033 0.0016 'International Tables Vol C Tables 4.2.6.8 and 6.1.1.4'
H H 0.0000 0.0000 'International Tables Vol C Tables 4.2.6.8 and 6.1.1.4'
N N 0.0061 0.0033 'International Tables Vol C Tables 4.2.6.8 and 6.1.1.4'
O O 0.0106 0.0060 'International Tables Vol C Tables 4.2.6.8 and 6.1.1.4'
P P 0.1023 0.0942 'International Tables Vol C Tables 4.2.6.8 and 6.1.1.4'
Fe Fe 0.3463 0.8444 'International Tables Vol C Tables 4.2.6.8 and 6.1.1.4'
B B 0.0013 0.0007 'International Tables Vol C Tables 4.2.6.8 and 6.1.1.4'

loop_
_geom_angle_atom_site_label_1
_geom_angle_atom_site_label_2
_geom_angle_atom_site_label_3
_geom_angle
C64 Fe1 C52 115.29(12)
C64 Fe1 C62 68.16(12)
C52 Fe1 C62 124.54(11)
C64 Fe1 C63 40.19(13)
C52 Fe1 C63 104.04(12)
C62 Fe1 C63 40.50(12)
C64 Fe1 C53 146.09(14)
C52 Fe1 C53 40.80(11)
C62 Fe1 C53 103.69(12)
C63 Fe1 C53 112.21(14)
C64 Fe1 C54 173.66(14)
C52 Fe1 C54 68.07(11)
C62 Fe1 C54 114.90(11)
C63 Fe1 C54 145.59(14)
C53 Fe1 C54 39.84(12)
C64 Fe1 C55 134.86(12)
C52 Fe1 C55 68.19(11)
C62 Fe1 C55 150.33(10)
C63 Fe1 C55 169.00(11)
C53 Fe1 C55 67.48(12)
C54 Fe1 C55 40.23(10)
C64 Fe1 C51 110.53(11)
C52 Fe1 C51 40.98(10)
C62 Fe1 C51 164.54(10)
C63 Fe1 C51 128.62(11)
C53 Fe1 C51 68.37(10)
C54 Fe1 C51 68.12(10)
C55 Fe1 C51 40.47(9)
C64 Fe1 C65 40.49(12)
C52 Fe1 C65 150.94(10)
C62 Fe1 C65 68.23(11)
C63 Fe1 C65 67.77(12)
C53 Fe1 C65 168.16(11)
C54 Fe1 C65 134.41(12)
C55 Fe1 C65 114.96(11)
C51 Fe1 C65 121.53(10)
C64 Fe1 C61 68.26(11)
C52 Fe1 C61 164.14(11)
C62 Fe1 C61 40.75(10)
C63 Fe1 C61 68.11(11)
C53 Fe1 C61 127.76(10)
C54 Fe1 C61 110.09(10)
C55 Fe1 C61 121.34(10)
C51 Fe1 C61 154.34(10)
C65 Fe1 C61 40.55(10)
N1 P1 C51 105.62(10)
N1 P1 C21 103.17(12)
C51 P1 C21 106.83(11)
N1 P1 B1 114.44(14)
C51 P1 B1 112.89(14)
C21 P1 B1 113.05(14)
N2 P2 C61 105.40(10)
N2 P2 C31 108.08(11)
C61 P2 C31 101.88(11)
N2 P2 B2 113.99(11)
C61 P2 B2 112.77(13)
C31 P2 B2 113.72(12)
P1 B1 H1A 109.5
P1 B1 H1B 109.5
H1A B1 H1B 109.5
P1 B1 H1C 109.5
H1A B1 H1C 109.5
H1B B1 H1C 109.5
P2 B2 H2A 109.5
P2 B2 H2B 109.5
H2A B2 H2B 109.5
P2 B2 H2C 109.5
H2A B2 H2C 109.5
H2B B2 H2C 109.5
C1 O1 C1O 112.6(3)
C2O O2 C4 114.4(2)
C2 N1 C1N 116.5(2)
C2 N1 P1 119.17(19)
C1N N1 P1 117.15(17)
C2N N2 C5 116.41(19)
C2N N2 P2 120.39(16)
C5 N2 P2 121.37(15)
O1 C1 C11 111.9(2)
O1 C1 C2 104.5(3)
C11 C1 C2 114.8(2)
O1 C1 H1 108.5
C11 C1 H1 108.5
C2 C1 H1 108.5
N1 C1N H1N1 109.5
N1 C1N H1N2 109.5
H1N1 C1N H1N2 109.5
N1 C1N H1N3 109.5
H1N1 C1N H1N3 109.5
H1N2 C1N H1N3 109.5
O1 C1O H1O1 109.5
O1 C1O H1O2 109.5
H1O1 C1O H1O2 109.5
O1 C1O H1O3 109.5
H1O1 C1O H1O3 109.5
H1O2 C1O H1O3 109.5
N2 C2N H2N1 109.5
N2 C2N H2N2 109.5
H2N1 C2N H2N2 109.5
N2 C2N H2N3 109.5
H2N1 C2N H2N3 109.5
H2N2 C2N H2N3 109.5
N1 C2 C3 113.5(2)
N1 C2 C1 111.7(3)
C3 C2 C1 110.3(2)
N1 C2 H2 107.0
C3 C2 H2 107.0
C1 C2 H2 107.0
O2 C2O H2O1 109.5
O2 C2O H2O2 109.5
H2O1 C2O H2O2 109.5
O2 C2O H2O3 109.5
H2O1 C2O H2O3 109.5
H2O2 C2O H2O3 109.5
C2 C3 H3A 109.5
C2 C3 H3B 109.5
H3A C3 H3B 109.5
C2 C3 H3C 109.5
H3A C3 H3C 109.5
H3B C3 H3C 109.5
O2 C4 C41 111.1(2)
O2 C4 C5 105.9(2)
C41 C4 C5 114.1(2)
O2 C4 H4 108.5
C41 C4 H4 108.5
C5 C4 H4 108.5
N2 C5 C6 112.5(2)
N2 C5 C4 111.0(2)
C6 C5 C4 112.1(2)
N2 C5 H5 106.9
C6 C5 H5 106.9
C4 C5 H5 106.9
C5 C6 H6A 109.5
C5 C6 H6B 109.5
H6A C6 H6B 109.5
C5 C6 H6C 109.5
H6A C6 H6C 109.5
H6B C6 H6C 109.5
C12 C11 C16 118.4(3)
C12 C11 C1 121.5(3)
C16 C11 C1 120.0(3)
C11 C12 C13 121.4(4)
C11 C12 H12 119.3
C13 C12 H12 119.3
C14 C13 C12 119.2(5)
C14 C13 H13 120.4
C12 C13 H13 120.4
C13 C14 C15 119.9(4)
C13 C14 H14 120.1
C15 C14 H14 120.1
C16 C15 C14 121.1(4)
C16 C15 H15 119.5
C14 C15 H15 119.5
C15 C16 C11 119.9(4)
C15 C16 H16 120.0
C11 C16 H16 120.0
C22 C21 C26 118.0(3)
C22 C21 P1 121.8(2)
C26 C21 P1 120.1(2)
C21 C22 C23 121.0(3)
C21 C22 H22 119.5
C23 C22 H22 119.5
C24 C23 C22 120.3(3)
C24 C23 H23 119.8
C22 C23 H23 119.8
C23 C24 C25 119.7(3)
C23 C24 H24 120.1
C25 C24 H24 120.1
C24 C25 C26 120.6(3)
C24 C25 H25 119.7
C26 C25 H25 119.7
C25 C26 C21 120.3(3)
C25 C26 H26 119.8
C21 C26 H26 119.8
C32 C31 C36 118.8(2)
C32 C31 P2 123.04(18)
C36 C31 P2 118.07(18)
C33 C32 C31 119.7(3)
C33 C32 H32 120.2
C31 C32 H32 120.2
C34 C33 C32 120.9(3)
C34 C33 H33 119.6
C32 C33 H33 119.6
C33 C34 C35 119.9(3)
C33 C34 H34 120.1
C35 C34 H34 120.1
C36 C35 C34 119.7(3)
C36 C35 H35 120.1
C34 C35 H35 120.1
C35 C36 C31 121.0(2)
C35 C36 H36 119.5
C31 C36 H36 119.5
C46 C41 C42 117.2(3)
C46 C41 C4 121.6(3)
C42 C41 C4 121.2(3)
C43 C42 C41 121.3(3)
C43 C42 H42 119.4
C41 C42 H42 119.4
C44 C43 C42 120.9(4)
C44 C43 H43 119.6
C42 C43 H43 119.6
C43 C44 C45 119.7(4)
C43 C44 H44 120.2
C45 C44 H44 120.2
C44 C45 C46 120.1(3)
C44 C45 H45 120.0
C46 C45 H45 120.0
C41 C46 C45 120.8(3)
C41 C46 H46 119.6
C45 C46 H46 119.6
C55 C51 C52 106.9(2)
C55 C51 P1 128.03(19)
C52 C51 P1 122.81(18)
C55 C51 Fe1 69.74(13)
C52 C51 Fe1 68.72(13)
P1 C51 Fe1 139.69(13)
C53 C52 C51 107.6(2)
C53 C52 Fe1 69.88(15)
C51 C52 Fe1 70.30(13)
C53 C52 H52 126.2
C51 C52 H52 126.2
Fe1 C52 H52 125.2
C54 C53 C52 108.6(2)
C54 C53 Fe1 70.46(16)
C52 C53 Fe1 69.32(15)
C54 C53 H53 125.7
C52 C53 H53 125.7
Fe1 C53 H53 126.1
C53 C54 C55 108.3(2)
C53 C54 Fe1 69.70(17)
C55 C54 Fe1 70.01(14)
C53 C54 H54 125.8
C55 C54 H54 125.8
Fe1 C54 H54 126.0
C54 C55 C51 108.5(2)
C54 C55 Fe1 69.77(15)
C51 C55 Fe1 69.79(14)
C54 C55 H55 125.7
C51 C55 H55 125.7
Fe1 C55 H55 126.3
C62 C61 C65 107.2(2)
C62 C61 P2 125.35(19)
C65 C61 P2 126.9(2)
C62 C61 Fe1 68.78(13)
C65 C61 Fe1 69.67(14)
P2 C61 Fe1 133.00(13)
C63 C62 C61 108.0(3)
C63 C62 Fe1 69.87(16)
C61 C62 Fe1 70.47(13)
C63 C62 H62 126.0
C61 C62 H62 126.0
Fe1 C62 H62 125.2
C64 C63 C62 108.5(3)
C64 C63 Fe1 69.76(17)
C62 C63 Fe1 69.62(15)
C64 C63 H63 125.7
C62 C63 H63 125.7
Fe1 C63 H63 126.5
C63 C64 C65 108.4(2)
C63 C64 Fe1 70.06(17)
C65 C64 Fe1 70.58(15)
C63 C64 H64 125.8
C65 C64 H64 125.8
Fe1 C64 H64 125.2
C64 C65 C61 107.8(3)
C64 C65 Fe1 68.93(16)
C61 C65 Fe1 69.77(14)
C64 C65 H65 126.1
C61 C65 H65 126.1
Fe1 C65 H65 126.8

loop_
_geom_bond_atom_site_label_1
_geom_bond_atom_site_label_2
_geom_bond_distance
Fe1 C64 2.037(3)
Fe1 C52 2.037(3)
Fe1 C62 2.037(2)
Fe1 C63 2.041(3)
Fe1 C53 2.045(3)
Fe1 C54 2.054(3)
Fe1 C55 2.058(3)
Fe1 C51 2.058(2)
Fe1 C65 2.058(3)
Fe1 C61 2.060(2)
P1 N1 1.667(2)
P1 C51 1.804(2)
P1 C21 1.818(3)
P1 B1 1.906(3)
P2 N2 1.6638(19)
P2 C61 1.809(2)
P2 C31 1.814(2)
P2 B2 1.921(2)
B1 H1A 0.9600
B1 H1B 0.9600
B1 H1C 0.9600
B2 H2A 0.9600
B2 H2B 0.9600
B2 H2C 0.9600
O1 C1 1.419(4)
O1 C1O 1.426(5)
O2 C2O 1.415(3)
O2 C4 1.427(3)
N1 C2 1.465(3)
N1 C1N 1.479(3)
N2 C2N 1.465(3)
N2 C5 1.466(3)
C1 C11 1.516(4)
C1 C2 1.535(4)
C1 H1 0.9800
C1N H1N1 0.9600
C1N H1N2 0.9600
C1N H1N3 0.9600
C1O H1O1 0.9600
C1O H1O2 0.9600
C1O H1O3 0.9600
C2N H2N1 0.9600
C2N H2N2 0.9600
C2N H2N3 0.9600
C2 C3 1.519(4)
C2 H2 0.9800
C2O H2O1 0.9600
C2O H2O2 0.9600
C2O H2O3 0.9600
C3 H3A 0.9600
C3 H3B 0.9600
C3 H3C 0.9600
C4 C41 1.508(4)
C4 C5 1.531(4)
C4 H4 0.9800
C5 C6 1.524(4)
C5 H5 0.9800
C6 H6A 0.9600
C6 H6B 0.9600
C6 H6C 0.9600
C11 C12 1.369(5)
C11 C16 1.392(4)
C12 C13 1.389(5)
C12 H12 0.9300
C13 C14 1.361(6)
C13 H13 0.9300
C14 C15 1.373(7)
C14 H14 0.9300
C15 C16 1.365(6)
C15 H15 0.9300
C16 H16 0.9300
C21 C22 1.378(4)
C21 C26 1.388(4)
C22 C23 1.385(4)
C22 H22 0.9300
C23 C24 1.354(5)
C23 H23 0.9300
C24 C25 1.369(5)
C24 H24 0.9300
C25 C26 1.380(5)
C25 H25 0.9300
C26 H26 0.9300
C31 C32 1.385(3)
C31 C36 1.392(3)
C32 C33 1.384(4)
C32 H32 0.9300
C33 C34 1.371(4)
C33 H33 0.9300
C34 C35 1.377(4)
C34 H34 0.9300
C35 C36 1.374(4)
C35 H35 0.9300
C36 H36 0.9300
C41 C46 1.383(4)
C41 C42 1.386(4)
C42 C43 1.370(5)
C42 H42 0.9300
C43 C44 1.353(5)
C43 H43 0.9300
C44 C45 1.364(5)
C44 H44 0.9300
C45 C46 1.393(5)
C45 H45 0.9300
C46 H46 0.9300
C51 C55 1.424(3)
C51 C52 1.434(4)
C52 C53 1.423(4)
C52 H52 0.9300
C53 C54 1.397(4)
C53 H53 0.9300
C54 C55 1.414(4)
C54 H54 0.9300
C55 H55 0.9300
C61 C62 1.427(4)
C61 C65 1.427(3)
C62 C63 1.412(4)
C62 H62 0.9300
C63 C64 1.401(5)
C63 H63 0.9300
C64 C65 1.417(4)
C64 H64 0.9300
C65 H65 0.9300
